data_1548978
loop_
_publ_author_name
'Lu, Zhenzhong'
'Godfrey, Harry G. W.'
'da Silva, Ivan'
'Cheng, Yongqiang'
'Savage, Mathew'
'Manuel, Pascal'
'Rudi\'c, Svemir'
'Ramirez-Cuesta, Anibal J'
'Yang, Sihai'
'Schr\"oder, Martin'

_publ_section_title
;
 Direct observation of supramolecular binding of light hydrocarbons in
 vanadium(iii) and (iv) metal-organic framework materials.
;
_journal_issue 13
_journal_name_full 'Chemical science'
_journal_page_first 3401
_journal_page_last 3408
_journal_paper_doi 10.1039/c8sc00330k
_journal_volume 9
_journal_year 2018
_chemical_formula_moiety 'C8 H4 O5 V, 0.356(C3 D12), 0.39(C4 D12)'
_chemical_formula_sum 'C10.63 H4 D8.95 O5 V'
_chemical_formula_weight 280.61
_chemical_name_common 'MFM-300V3-1.5C2D6 '
_space_group_IT_number 98
_space_group_name_Hall 'I 4bw 2bw'
_space_group_name_H-M_alt 'I 41 2 2'
_symmetry_cell_setting tetragonal
_symmetry_Int_Tables_number 98
_symmetry_space_group_name_Hall 'I 4bw 2bw'
_symmetry_space_group_name_H-M 'I 41 2 2'
_cell_angle_alpha 90
_cell_angle_beta 90
_cell_angle_gamma 90
_cell_formula_units_Z 8
_cell_length_a 15.1668(4)
_cell_length_b 15.1668(4)
_cell_length_c 12.0716(4)
_cell_measurement_temperature 7
_cell_volume 2776.85(14)
_computing_cell_refinement 'Bruker Topas 4.2'
_computing_data_reduction 'Bruker Topas 4.2'
_computing_molecular_graphics 'CrystalImpact Diamond 3.2'
_computing_structure_refinement 'Bruker Topas 4.2'
_computing_structure_solution 'Bruker Topas 4.2'
_diffrn_ambient_temperature 7
_diffrn_detector '1520 pixellated 3He tubes'
_diffrn_measurement_device_type 'ISIS WISH diffractometer'
_diffrn_radiation_probe neutron
_diffrn_radiation_type neutron
_diffrn_source 'ISIS TS2'
_diffrn_source_type 'ISIS WISH diffractometer'
_pd_char_colour 'Green powder'
_pd_instr_dist_spec/detc 2200
_pd_instr_dist_src/spec 40000
_pd_instr_location
; 
WISH is situated on E8 of the second target station of the ISIS neutron source,
located at the Rutherford Appleton Laboratory, Didcot, UK.
;
_pd_meas_2theta_fixed 10-70
_pd_meas_scan_method tof
_pd_proc_ls_prof_R_factor 1.92
_pd_proc_ls_prof_wR_expected 1.32
_pd_proc_ls_prof_wR_factor 1.98
_pd_spec_mounting
;                                       
ISIS vanadium sample can equipped with gas handling equipment 
and cartridge heaters, sealed with compressed indium wire.
;
_pd_spec_mount_mode transmission
_pd_spec_shape cylinder
_pd_spec_size_axial '65 mm'
_pd_spec_size_thick '8 mm'
_refine_ls_goodness_of_fit_all 1.49
_cod_data_source_file c8sc00330k6.cif
_cod_data_source_block MFM-300V3-1.5C2D6
_cod_depositor_comments 'Adding full bibliography for 1548977--1548983.cif.'
_cod_original_cell_volume 2776.85(17)
_cod_database_code 1548978

loop_
_space_group_symop_id
_space_group_symop_operation_xyz
1 x,y,z
2 -y,1/2+x,1/4+z
3 1/2-x,1/2-y,1/2+z
4 1/2+y,-x,3/4+z
5 x,1/2-y,1/4-z
6 1/2+y,1/2+x,1/2-z
7 1/2-x,y,3/4-z
8 -y,-x,-z
9 1/2+x,1/2+y,1/2+z
10 1/2-y,x,3/4+z
11 -x,-y,z
12 y,1/2-x,1/4+z
13 1/2+x,-y,3/4-z
14 y,x,-z
15 -x,1/2+y,1/4-z
16 1/2-y,1/2-x,1/2-z

loop_
_atom_site_label
_atom_site_type_symbol
_atom_site_symmetry_multiplicity
_atom_site_fract_x
_atom_site_fract_y
_atom_site_fract_z
_atom_site_occupancy
_atom_site_B_iso_or_equiv
V V 8 0.68902 0.31098 0.5 1 10(8)
O1 O 8 0.7510(7) 0.25 0.625 1 4.25(17)
O2 O 16 0.6194(8) 0.3832(9) 0.6063(7) 1 4.25(17)
O3 O 16 0.5998(9) 0.2856(6) 0.7501(8) 1 4.25(17)
C1 C 16 0.5890(6) 0.3608(5) 0.7020(5) 1 0.96(8)
C2 C 16 0.5360(2) 0.42860(17) 0.7633(4) 1 0.96(8)
C3 C 8 0.5 0.5 0.7052(5) 1 0.96(8)
C4 C 16 0.5360(2) 0.42860(17) 0.8793(3) 1 0.96(8)
C5 C 8 0.5 0.5 0.9373(3) 1 0.96(8)
H1 H 8 0.8103(13) 0.25 0.625 1 4.25(17)
H3 H 8 0.5 0.5 0.6209(8) 1 0.96(8)
H4 H 16 0.5622(4) 0.3767(5) 0.9215(4) 1 0.96(8)
C1_1 C 16 0.401(4) 0.271(14) 0.2065(12) 0.356(3) 9.5(5)
C2_1 C 16 0.476(4) 0.249(14) 0.1257(12) 0.356(3) 9.5(5)
D1_1 D 16 0.3376(13) 0.26(4) 0.167(17) 0.356(3) 9.5(5)
D2_1 D 16 0.41(2) 0.23(4) 0.28(2) 0.356(3) 9.5(5)
D3_1 D 16 0.40(3) 0.341(19) 0.23(4) 0.356(3) 9.5(5)
D4_1 D 16 0.5396(13) 0.26(4) 0.165(17) 0.356(3) 9.5(5)
D5_1 D 16 0.47(3) 0.179(19) 0.10(4) 0.356(3) 9.5(5)
D6_1 D 16 0.47(2) 0.29(4) 0.05(2) 0.356(3) 9.5(5)
C1_2 C 16 0.588(3) 0.688(2) 0.479(3) 0.390(3) 7.5(4)
C2_2 C 16 0.654(3) 0.611(2) 0.471(3) 0.390(3) 7.5(4)
D1_2 D 16 0.522(4) 0.663(8) 0.46(5) 0.390(3) 7.5(4)
D2_2 D 16 0.59(3) 0.72(2) 0.562(12) 0.390(3) 7.5(4)
D3_2 D 16 0.61(2) 0.738(15) 0.42(3) 0.390(3) 7.5(4)
D4_2 D 16 0.721(4) 0.636(8) 0.49(5) 0.390(3) 7.5(4)
D5_2 D 16 0.64(2) 0.561(15) 0.53(3) 0.390(3) 7.5(4)
D6_2 D 16 0.65(3) 0.58(2) 0.387(12) 0.390(3) 7.5(4)

loop_
_geom_angle_atom_site_label_1
_geom_angle_atom_site_label_2
_geom_angle_atom_site_label_3
_geom_angle
_geom_angle_site_symmetry_1
_geom_angle_site_symmetry_3
_geom_angle_publ_flag
O1 V O2 91.0(3) . . yes
O1 V O1 97.7(2) . 4_564 yes
O1 V O3 88.2(4) . 4_564 yes
O1 V O3 88.8(4) . 5_556 yes
O1 V O2 171.3(3) . 8_666 yes
O1 V O2 171.3(4) 4_564 . yes
O2 V O3 90.9(5) . 4_564 yes
O2 V O3 92.6(5) . 5_556 yes
O2 V O2 80.3(4) . 8_666 yes
O1 V O3 88.8(4) 4_564 4_564 yes
O1 V O3 88.2(4) 4_564 5_556 yes
O1 V O2 91.0(3) 4_564 8_666 yes
O3 V O3 175.5(5) 4_564 5_556 yes
O2 V O3 92.6(5) 8_666 4_564 yes
O2 V O3 90.9(5) 8_666 5_556 yes
V O1 V 124.1(5) . 2_645 yes
V O2 C1 128.5(10) . . yes
V O3 C1 137.3(9) 2_645 . yes
V O1 H1 118.0(3) . . no
V O1 H1 118.0(3) 2_645 . no
O2 C1 O3 126.2(10) . . yes
O2 C1 C2 116.9(8) . . yes
O3 C1 C2 116.9(7) . . yes
C1 C2 C3 119.5(5) . . no
C3 C2 C4 120.0(3) . . no
C1 C2 C4 119.6(4) . . no
C2 C3 C2 119.9(5) . 11_665 no
C2 C4 C5 120.0(3) . . no
C4 C5 C5 120.00(19) 11_665 8_667 no
C4 C5 C5 120.00(19) . 8_667 no
C4 C5 C4 120.0(3) . 11_665 no
C2 C3 H3 120.0(3) . . no
C2 C3 H3 120.0(3) 11_665 . no
C2 C4 H4 120.0(4) . . no
C5 C4 H4 120.0(5) . . no
C2_1 C1_1 C2_1 1.00 . 5_555 no
C1_1 C2_1 C1_1 85(5) . 5_555 no
C2_1 C1_1 D1_1 110(13) . . yes
C2_1 C1_1 D2_1 107.00 . . yes
C2_1 C1_1 D3_1 113.00 . . yes
C2_1 C1_1 D6_1 43(14) . 5_555 yes
D1_1 C1_1 D2_1 112.00 . . yes
D1_1 C1_1 D3_1 104.00 . . yes
C2_1 C1_1 D1_1 110(13) 5_555 . yes
D1_1 C1_1 D6_1 122.00 . 5_555 yes
D2_1 C1_1 D3_1 110.00 . . yes
C2_1 C1_1 D2_1 109.00 5_555 . yes
D2_1 C1_1 D6_1 65.00 . 5_555 yes
C2_1 C1_1 D3_1 112.00 5_555 . yes
D3_1 C1_1 D6_1 132.00 . 5_555 yes
C2_1 C1_1 D6_1 44(14) 5_555 5_555 yes
C1_1 C2_1 D4_1 110(13) . . yes
C1_1 C2_1 D5_1 109.00 . . yes
C1_1 C2_1 D6_1 110.00 . . yes
C1_1 C2_1 D4_1 166.00 . 5_555 yes
C1_1 C2_1 D5_1 64.00 . 5_555 yes
C1_1 C2_1 D6_1 62.00 . 5_555 yes
D4_1 C2_1 D5_1 110.00 . . yes
D4_1 C2_1 D6_1 110.00 . . yes
C1_1 C2_1 D4_1 165(19) 5_555 . yes
D4_1 C2_1 D4_1 55(17) . 5_555 yes
D4_1 C2_1 D5_1 79.00 . 5_555 yes
D4_1 C2_1 D6_1 78.00 . 5_555 yes
D5_1 C2_1 D6_1 107.00 . . yes
C1_1 C2_1 D5_1 65.00 5_555 . yes
D4_1 C2_1 D5_1 80.00 5_555 . yes
D5_1 C2_1 D5_1 171.00 . 5_555 yes
D5_1 C2_1 D6_1 73.00 . 5_555 yes
C1_1 C2_1 D6_1 61.00 5_555 . yes
D4_1 C2_1 D6_1 77.00 5_555 . yes
D5_1 C2_1 D6_1 71.00 5_555 . yes
D6_1 C2_1 D6_1 170.00 . 5_555 yes
C1_1 C2_1 D4_1 110(13) 5_555 5_555 yes
C1_1 C2_1 D5_1 107.00 5_555 5_555 yes
C1_1 C2_1 D6_1 111.00 5_555 5_555 yes
D4_1 C2_1 D5_1 108.00 5_555 5_555 yes
D4_1 C2_1 D6_1 112.00 5_555 5_555 yes
D5_1 C2_1 D6_1 108.00 5_555 5_555 yes
C2_2 C1_2 C2_2 48(3) . 14_556 no
C1_2 C2_2 C1_2 130(4) . 14_556 no
C1_2 C2_2 C2_2 34(3) . 14_556 no
C1_2 C2_2 C2_2 98(4) 14_556 14_556 no
C2_2 C1_2 D1_2 109(7) . . yes
C2_2 C1_2 D2_2 112(19) . . yes
C2_2 C1_2 D3_2 107(14) . . yes
C2_2 C1_2 D4_2 86(7) . 14_556 yes
C2_2 C1_2 D5_2 70.00 . 14_556 yes
D1_2 C1_2 D2_2 111.00 . . yes
D1_2 C1_2 D3_2 113.00 . . yes
C2_2 C1_2 D1_2 108.00 14_556 . yes
D1_2 C1_2 D4_2 163.00 . 14_556 yes
D1_2 C1_2 D5_2 40.00 . 14_556 yes
D2_2 C1_2 D3_2 106.00 . . yes
C2_2 C1_2 D2_2 68(14) 14_556 . yes
D2_2 C1_2 D4_2 53.00 . 14_556 yes
D2_2 C1_2 D5_2 120.00 . 14_556 yes
C2_2 C1_2 D3_2 138(17) 14_556 . yes
D3_2 C1_2 D4_2 70.00 . 14_556 yes
D3_2 C1_2 D5_2 132.00 . 14_556 yes
C2_2 C1_2 D4_2 75(16) 14_556 14_556 yes
C2_2 C1_2 D5_2 77.00 14_556 14_556 yes
D4_2 C1_2 D5_2 151.00 14_556 14_556 yes
C1_2 C2_2 D4_2 109(8) . . yes
C1_2 C2_2 D5_2 112(16) . . yes
C1_2 C2_2 D6_2 110(19) . . yes
C1_2 C2_2 D2_2 145.00 . 14_556 yes
D4_2 C2_2 D5_2 107.00 . . yes
D4_2 C2_2 D6_2 112.00 . . yes
C1_2 C2_2 D4_2 57(16) 14_556 . yes
C2_2 C2_2 D4_2 102(18) 14_556 . yes
D2_2 C2_2 D4_2 50.00 14_556 . yes
D5_2 C2_2 D6_2 107.00 . . yes
C1_2 C2_2 D5_2 51(16) 14_556 . yes
C2_2 C2_2 D5_2 83(16) 14_556 . yes
D2_2 C2_2 D5_2 102.00 14_556 . yes
C1_2 C2_2 D6_2 120.00 14_556 . yes
C2_2 C2_2 D6_2 139.00 14_556 . yes
D2_2 C2_2 D6_2 67.00 14_556 . yes
C1_2 C2_2 D2_2 67(13) 14_556 14_556 yes
C2_2 C2_2 D2_2 151.00 14_556 14_556 yes

loop_
_geom_bond_atom_site_label_1
_geom_bond_atom_site_label_2
_geom_bond_distance
_geom_bond_site_symmetry_2
_geom_bond_publ_flag
V O1 2.004(5) . yes
V O2 1.990(11) . yes
V O1 2.004(5) 4_564 yes
V O3 1.994(11) 4_564 yes
V O3 1.994(11) 5_556 yes
V O2 1.990(11) 8_666 yes
O2 C1 1.289(12) . yes
O3 C1 1.290(12) . yes
O1 H1 0.90(2) . no
C1 C2 1.500(8) . no
C2 C3 1.401(5) . no
C2 C4 1.400(6) . no
C4 C5 1.400(3) . no
C5 C5 1.514(5) 8_667 no
C3 H3 1.018(11) . no
C4 H4 1.018(7) . no
C1_1 C2_1 1.54(9) . no
C1_1 C2_1 1.54(9) 5_555 no
C1_1 D1_1 1.09(13) . yes
C1_1 D2_1 1.1(3) . yes
C1_1 D3_1 1.1(4) . yes
C1_1 D6_1 1.4(4) 5_555 yes
C2_1 D4_1 1.1(3) . yes
C2_1 D5_1 1.1(3) . yes
C2_1 D6_1 1.1(5) . yes
C2_1 D4_1 1.09(14) 5_555 yes
C2_1 D5_1 1.1(4) 5_555 yes
C2_1 D6_1 1.1(3) 5_555 yes
C1_2 C2_2 1.54(5) . no
C1_2 C2_2 0.87(5) 14_556 no
C2_2 C2_2 1.16(5) 14_556 no
C1_2 D1_2 1.10(9) . yes
C1_2 D2_2 1.1(2) . yes
C1_2 D3_2 1.1(3) . yes
C1_2 D4_2 1.0(4) 14_556 yes
C1_2 D5_2 0.8(3) 14_556 yes
C2_2 D4_2 1.1(3) . yes
C2_2 D5_2 1.1(3) . yes
C2_2 D6_2 1.12(17) . yes
C2_2 D2_2 1.1(3) 14_556 yes

loop_
_geom_torsion_atom_site_label_1
_geom_torsion_atom_site_label_2
_geom_torsion_atom_site_label_3
_geom_torsion_atom_site_label_4
_geom_torsion
_geom_torsion_site_symmetry_1
_geom_torsion_site_symmetry_4
_geom_torsion_publ_flag
O1 V O2 C1 -35.2(11) . . no
O3 V O2 C1 -123.4(11) 4_564 . no
O3 V O2 C1 53.7(11) 5_556 . no
O2 V O2 C1 144.1(12) 8_666 . no
V O2 C1 O3 1.8(17) . . no
V O2 C1 C2 -178.2(6) . . no
V O3 C1 O2 27.8(18) 2_645 . no
V O3 C1 C2 -152.2(8) 2_645 . no
O2 C1 C2 C3 18.7(10) . . no
O2 C1 C2 C4 -150.1(7) . . no
O3 C1 C2 C3 -161.3(8) . . no
O3 C1 C2 C4 29.9(10) . . no
C1 C2 C3 C2 -168.8(4) . 11_665 no
C4 C2 C3 C2 0.0(3) . 11_665 no
C1 C2 C4 C5 168.7(4) . . no
C3 C2 C4 C5 0.0(4) . . no
C2 C4 C5 C5 180.0(2) . 8_667 no
C2 C4 C5 C4 0.0(3) . 11_665 no
